data_4301685
loop_
_publ_author_name
'Matthew T. Whited'
'Neal P. Mankad'
'Yunho Lee'
'Paul F. Oblad'
'Jonas C. Peters'

_publ_contact_author_address
;Department of Chemistry
Massachusetts Institute of Technology
Cambridge, MA 02139
USA
;
_publ_contact_author_email jcpeters@mit.edu
_publ_contact_author_name 'Jonas C. Peters'
_publ_section_title
;
Dinitrogen Complexes Supported by Tris(phosphino)silyl Ligands
;
_journal_name_full 'Inorganic Chemistry'
_journal_page_first 2507
_journal_page_last 2517
_journal_paper_doi 10.1021/ic801855y
_journal_volume 48
_journal_year 2009
_chemical_formula_sum 'C38 H54 Co F6 O6 P3 S2 Si'
_chemical_formula_weight 964.86
_chemical_name_common {[SiPiPr3]Co(OTf)}{OTf}
_chemical_name_systematic
; 
 ? 
;
_space_group_IT_number 19
_symmetry_cell_setting orthorhombic
_symmetry_space_group_name_Hall 'P 2ac 2ab'
_symmetry_space_group_name_H-M 'P 21 21 21'
_atom_sites_solution_hydrogens geom
_atom_sites_solution_primary direct
_atom_sites_solution_secondary difmap
_audit_creation_method SHELXL-97
_cell_angle_alpha 90.00
_cell_angle_beta 90.00
_cell_angle_gamma 90.00
_cell_formula_units_Z 4
_cell_length_a 10.8159(10)
_cell_length_b 14.3316(13)
_cell_length_c 28.152(3)
_cell_measurement_reflns_used 2921
_cell_measurement_temperature 100(2)
_cell_measurement_theta_max 21.32
_cell_measurement_theta_min 2.36
_cell_volume 4363.8(7)
_computing_cell_refinement 'Bruker SMART'
_computing_data_collection 'Bruker SMART'
_computing_data_reduction 'Bruker SAINT'
_computing_molecular_graphics 'Bruker SHELXTL'
_computing_publication_material 'Bruker SHELXTL'
_computing_structure_refinement 'SHELXL-97 (Sheldrick, 1997)'
_computing_structure_solution 'SHELXS-97 (Sheldrick, 1990)'
_diffrn_ambient_temperature 100(2)
_diffrn_measured_fraction_theta_full 0.965
_diffrn_measured_fraction_theta_max 0.905
_diffrn_measurement_device_type 'CCD area detector'
_diffrn_measurement_method 'omega scans'
_diffrn_radiation_monochromator graphite
_diffrn_radiation_source 'normal-focus sealed tube'
_diffrn_radiation_type MoK\a
_diffrn_radiation_wavelength 0.71073
_diffrn_reflns_av_R_equivalents 0.1289
_diffrn_reflns_av_sigmaI/netI 0.1398
_diffrn_reflns_limit_h_max 12
_diffrn_reflns_limit_h_min -12
_diffrn_reflns_limit_k_max 15
_diffrn_reflns_limit_k_min -15
_diffrn_reflns_limit_l_max 31
_diffrn_reflns_limit_l_min -32
_diffrn_reflns_number 21873
_diffrn_reflns_theta_full 23.30
_diffrn_reflns_theta_max 24.09
_diffrn_reflns_theta_min 1.45
_exptl_absorpt_coefficient_mu 0.696
_exptl_absorpt_correction_type none
_exptl_crystal_colour green
_exptl_crystal_density_diffrn 1.469
_exptl_crystal_density_method 'not measured'
_exptl_crystal_description blade
_exptl_crystal_F_000 2008
_exptl_crystal_size_max 0.22
_exptl_crystal_size_mid 0.11
_exptl_crystal_size_min 0.074
_refine_diff_density_max 0.838
_refine_diff_density_min -0.593
_refine_diff_density_rms 0.104
_refine_ls_abs_structure_details 'Flack H D (1983), Acta Cryst. A39, 876-881'
_refine_ls_abs_structure_Flack 0.03(4)
_refine_ls_extinction_method none
_refine_ls_goodness_of_fit_ref 1.007
_refine_ls_hydrogen_treatment constr
_refine_ls_matrix_type full
_refine_ls_number_parameters 523
_refine_ls_number_reflns 6036
_refine_ls_number_restraints 29
_refine_ls_restrained_S_all 1.009
_refine_ls_R_factor_all 0.1379
_refine_ls_R_factor_gt 0.0783
_refine_ls_shift/su_max 0.000
_refine_ls_shift/su_mean 0.000
_refine_ls_structure_factor_coef Fsqd
_refine_ls_weighting_details 'calc w=1/[\s^2^(Fo^2^)+(0.1195P)^2^+0.0000P] where P=(Fo^2^+2Fc^2^)/3'
_refine_ls_weighting_scheme calc
_refine_ls_wR_factor_gt 0.1895
_refine_ls_wR_factor_ref 0.2174
_reflns_number_gt 3592
_reflns_number_total 6036
_reflns_threshold_expression >2sigma(I)
_cod_data_source_file ic801855y_si_001_12.cif
_cod_data_source_block mtw40
_cod_depositor_comments
;
The following automatic conversions were performed:
'_symmetry_cell_setting' value 'Orthorhombic' changed to 'orthorhombic'
according to '/home/saulius/struct/CIF-dictionaries/cif_core.dic'
dictionary named 'cif_core.dic' version 2.4.1 from 2010-06-29.

Automatic conversion script
Id: cif_fix_enum 1527 2010-12-29 10:47:43Z saulius 
;
_cod_original_cell_volume 4363.9(7)
_cod_database_code 4301685

loop_
_symmetry_equiv_pos_as_xyz
'x, y, z'
'-x+1/2, -y, z+1/2'
'-x, y+1/2, -z+1/2'
'x+1/2, -y+1/2, -z'

loop_
_atom_site_label
_atom_site_type_symbol
_atom_site_fract_x
_atom_site_fract_y
_atom_site_fract_z
_atom_site_U_iso_or_equiv
_atom_site_adp_type
_atom_site_occupancy
_atom_site_symmetry_multiplicity
_atom_site_calc_flag
_atom_site_refinement_flags
_atom_site_disorder_assembly
_atom_site_disorder_group
Co Co 0.45074(11) 0.00979(11) 0.10304(5) 0.0375(4) Uani 1 1 d . . .
Si Si 0.5819(2) 0.0256(2) 0.16943(10) 0.0330(7) Uani 1 1 d . . .
P1 P 0.6217(3) -0.0901(2) 0.08116(11) 0.0416(8) Uani 1 1 d . . .
P2 P 0.3143(3) -0.0378(2) 0.16586(12) 0.0468(9) Uani 1 1 d . . .
P3 P 0.4868(3) 0.1759(2) 0.10104(12) 0.0492(9) Uani 1 1 d . . .
S1 S 0.2328(3) -0.0226(4) 0.02154(15) 0.0834(13) Uani 1 1 d . . .
O1 O 0.3501(6) -0.0089(6) 0.0436(2) 0.0408(19) Uani 1 1 d . . .
O2 O 0.1483(9) 0.0560(8) 0.0281(3) 0.090(4) Uani 1 1 d . . .
O3 O 0.1821(13) -0.1168(9) 0.0253(8) 0.189(9) Uani 1 1 d . . .
F1 F 0.3309(12) 0.0624(11) -0.0515(4) 0.149(5) Uani 1 1 d . . .
F2 F 0.3174(15) -0.0923(10) -0.0558(4) 0.190(8) Uani 1 1 d . . .
F3 F 0.1494(12) -0.0190(8) -0.0628(4) 0.158(5) Uani 1 1 d . . .
C1 C 0.6889(9) -0.0781(7) 0.1735(5) 0.039(3) Uani 1 1 d . . .
C2 C 0.7509(10) -0.1037(8) 0.2160(4) 0.039(3) Uani 1 1 d . . .
H2 H 0.7420 -0.0672 0.2440 0.046 Uiso 1 1 calc R . .
C3 C 0.8247(10) -0.1830(8) 0.2160(5) 0.040(3) Uani 1 1 d . . .
H3 H 0.8674 -0.2013 0.2440 0.048 Uiso 1 1 calc R . .
C4 C 0.8352(11) -0.2337(9) 0.1759(6) 0.052(4) Uani 1 1 d . . .
H4 H 0.8855 -0.2880 0.1766 0.062 Uiso 1 1 calc R . .
C5 C 0.7781(11) -0.2116(8) 0.1348(5) 0.050(3) Uani 1 1 d . . .
H5 H 0.7888 -0.2502 0.1077 0.060 Uiso 1 1 calc R . .
C6 C 0.7020(10) -0.1307(8) 0.1319(4) 0.039(3) Uani 1 1 d . . .
C7 C 0.4864(9) 0.0338(8) 0.2258(4) 0.040(3) Uani 1 1 d . . .
C8 C 0.5345(10) 0.0579(8) 0.2687(4) 0.042(3) Uani 1 1 d . . .
H8 H 0.6197 0.0735 0.2709 0.051 Uiso 1 1 calc R . .
C9 C 0.4634(12) 0.0601(8) 0.3084(4) 0.054(4) Uani 1 1 d . . .
H9 H 0.4995 0.0745 0.3383 0.065 Uiso 1 1 calc R . .
C10 C 0.3388(11) 0.0415(9) 0.3052(4) 0.046(3) Uani 1 1 d . . .
H10 H 0.2875 0.0463 0.3325 0.056 Uiso 1 1 calc R . .
C11 C 0.2907(10) 0.0168(9) 0.2635(4) 0.048(3) Uani 1 1 d . . .
H11 H 0.2051 0.0025 0.2616 0.057 Uiso 1 1 calc R . .
C12 C 0.3609(9) 0.0117(9) 0.2237(4) 0.043(3) Uani 1 1 d . . .
C13 C 0.6747(8) 0.1356(8) 0.1618(4) 0.033(3) Uani 1 1 d . . .
C14 C 0.7807(11) 0.1516(9) 0.1858(5) 0.051(3) Uani 1 1 d . . .
H14 H 0.8095 0.1079 0.2086 0.061 Uiso 1 1 calc R . .
C15 C 0.8484(11) 0.2346(9) 0.1766(5) 0.053(4) Uani 1 1 d . . .
H15 H 0.9191 0.2486 0.1954 0.063 Uiso 1 1 calc R . .
C16 C 0.8153(16) 0.2919(11) 0.1428(6) 0.085(5) Uani 1 1 d . . .
H16 H 0.8674 0.3429 0.1347 0.102 Uiso 1 1 calc R . .
C17 C 0.7066(16) 0.2793(10) 0.1190(5) 0.079(5) Uani 1 1 d . . .
H17 H 0.6802 0.3239 0.0962 0.095 Uiso 1 1 calc R . .
C18 C 0.6358(11) 0.2022(8) 0.1282(4) 0.045(3) Uani 1 1 d . . .
C19 C 0.7436(13) -0.0431(11) 0.0428(6) 0.082(5) Uani 1 1 d . . .
H19 H 0.7031 -0.0128 0.0148 0.098 Uiso 1 1 calc R . .
C20 C 0.8224(12) 0.0332(10) 0.0693(5) 0.081(5) Uani 1 1 d . . .
H20A H 0.8606 0.0057 0.0975 0.122 Uiso 1 1 calc R . .
H20B H 0.7686 0.0849 0.0788 0.122 Uiso 1 1 calc R . .
H20C H 0.8871 0.0565 0.0480 0.122 Uiso 1 1 calc R . .
C21 C 0.8350(14) -0.1184(11) 0.0237(6) 0.098(6) Uani 1 1 d . . .
H21A H 0.8821 -0.0928 -0.0030 0.147 Uiso 1 1 calc R . .
H21B H 0.7884 -0.1732 0.0131 0.147 Uiso 1 1 calc R . .
H21C H 0.8921 -0.1367 0.0491 0.147 Uiso 1 1 calc R . .
C22 C 0.5708(15) -0.1967(10) 0.0503(5) 0.067(4) Uani 1 1 d . . .
H22 H 0.6482 -0.2345 0.0478 0.081 Uiso 1 1 calc R . .
C23 C 0.5325(15) -0.1832(13) -0.0009(5) 0.103(6) Uani 1 1 d . . .
H23A H 0.5262 -0.2442 -0.0165 0.155 Uiso 1 1 calc R . .
H23B H 0.5944 -0.1451 -0.0173 0.155 Uiso 1 1 calc R . .
H23C H 0.4521 -0.1518 -0.0020 0.155 Uiso 1 1 calc R . .
C24 C 0.4872(17) -0.2572(12) 0.0763(6) 0.104(6) Uani 1 1 d . . .
H24A H 0.4035 -0.2311 0.0753 0.156 Uiso 1 1 calc R . .
H24B H 0.5146 -0.2622 0.1093 0.156 Uiso 1 1 calc R . .
H24C H 0.4869 -0.3193 0.0617 0.156 Uiso 1 1 calc R . .
C25 C 0.2974(14) -0.1629(12) 0.1775(7) 0.092(6) Uani 1 1 d D . .
H25 H 0.2813 -0.1975 0.1473 0.110 Uiso 1 1 calc R . .
C26 C 0.219(3) -0.198(2) 0.2152(9) 0.210(13) Uani 1 1 d DU . .
H26A H 0.2027 -0.2642 0.2100 0.316 Uiso 1 1 d . . .
H26B H 0.1412 -0.1633 0.2155 0.316 Uiso 1 1 d . . .
H26C H 0.2613 -0.1896 0.2458 0.316 Uiso 1 1 d . . .
C27 C 0.3997(18) -0.2039(13) 0.2028(7) 0.141(10) Uani 1 1 d D . .
H27A H 0.4311 -0.1593 0.2262 0.212 Uiso 1 1 calc R . .
H27B H 0.4656 -0.2196 0.1803 0.212 Uiso 1 1 calc R . .
H27C H 0.3719 -0.2606 0.2190 0.212 Uiso 1 1 calc R . .
C28 C 0.1543(10) 0.0003(10) 0.1489(5) 0.067(4) Uani 1 1 d D . .
H28 H 0.1261 -0.0343 0.1200 0.081 Uiso 1 1 calc R . .
C29 C 0.0572(13) -0.0025(19) 0.1861(6) 0.144(9) Uani 1 1 d . . .
H29A H 0.0690 0.0498 0.2081 0.216 Uiso 1 1 calc R . .
H29B H 0.0629 -0.0614 0.2036 0.216 Uiso 1 1 calc R . .
H29C H -0.0244 0.0024 0.1712 0.216 Uiso 1 1 calc R . .
C30 C 0.147(2) 0.1015(11) 0.1406(7) 0.130(7) Uani 1 1 d DU . .
H30A H 0.0645 0.1175 0.1288 0.195 Uiso 1 1 d . . .
H30B H 0.2092 0.1197 0.1171 0.195 Uiso 1 1 d . . .
H30C H 0.1626 0.1347 0.1705 0.195 Uiso 1 1 d . . .
C31 C 0.3916(16) 0.2638(11) 0.1292(5) 0.092(5) Uani 1 1 d DU . .
H31 H 0.3051 0.2559 0.1174 0.111 Uiso 1 1 calc R . .
C32 C 0.3875(14) 0.2649(17) 0.1801(5) 0.133(9) Uani 1 1 d D . .
H32A H 0.4708 0.2756 0.1926 0.200 Uiso 1 1 calc R . .
H32B H 0.3565 0.2048 0.1916 0.200 Uiso 1 1 calc R . .
H32C H 0.3324 0.3149 0.1908 0.200 Uiso 1 1 calc R . .
C33 C 0.4282(19) 0.3616(12) 0.1209(9) 0.167(11) Uani 1 1 d D . .
H33A H 0.3942 0.4011 0.1461 0.251 Uiso 1 1 d . . .
H33B H 0.3962 0.3823 0.0901 0.251 Uiso 1 1 d . . .
H33C H 0.5186 0.3663 0.1210 0.251 Uiso 1 1 d . . .
C34 C 0.4836(17) 0.2165(11) 0.0386(6) 0.087(5) Uani 1 1 d . . .
H34 H 0.5253 0.2787 0.0405 0.104 Uiso 1 1 calc R . .
C35 C 0.3720(19) 0.2376(16) 0.0173(7) 0.135(8) Uani 1 1 d . . .
H35A H 0.3870 0.2618 -0.0148 0.203 Uiso 1 1 calc R . .
H35B H 0.3287 0.2848 0.0361 0.203 Uiso 1 1 calc R . .
H35C H 0.3213 0.1811 0.0153 0.203 Uiso 1 1 calc R . .
C36 C 0.5672(15) 0.1628(11) 0.0078(6) 0.086(5) Uani 1 1 d . . .
H36A H 0.5388 0.0980 0.0061 0.129 Uiso 1 1 calc R . .
H36B H 0.6511 0.1646 0.0210 0.129 Uiso 1 1 calc R . .
H36C H 0.5675 0.1901 -0.0241 0.129 Uiso 1 1 calc R . .
C37 C 0.264(2) -0.0141(17) -0.0401(7) 0.111(6) Uani 1 1 d U . .
S2 S 0.0756(2) 0.5050(2) 0.17518(11) 0.0497(8) Uani 1 1 d . . .
O4 O 0.1279(10) 0.5670(6) 0.2083(3) 0.078(3) Uani 1 1 d . . .
O5 O 0.1081(16) 0.4122(7) 0.1783(4) 0.146(6) Uani 1 1 d . . .
O6 O -0.0520(8) 0.5148(10) 0.1653(5) 0.125(5) Uani 1 1 d . . .
F4 F 0.0911(16) 0.6315(9) 0.1119(4) 0.169(6) Uani 1 1 d . . .
F5 F 0.1108(14) 0.4903(11) 0.0838(3) 0.163(6) Uani 1 1 d . . .
F6 F 0.2597(13) 0.5458(16) 0.1226(6) 0.246(11) Uani 1 1 d . . .
C38 C 0.1398(16) 0.5447(16) 0.1190(7) 0.102(6) Uani 1 1 d . . .

loop_
_atom_site_aniso_label
_atom_site_aniso_U_11
_atom_site_aniso_U_22
_atom_site_aniso_U_33
_atom_site_aniso_U_23
_atom_site_aniso_U_13
_atom_site_aniso_U_12
Co 0.0234(7) 0.0460(10) 0.0430(9) 0.0001(8) 0.0044(7) -0.0039(7)
Si 0.0211(13) 0.0386(19) 0.0393(17) 0.0007(15) 0.0061(13) -0.0002(13)
P1 0.0360(17) 0.0414(19) 0.0475(19) -0.0045(16) 0.0039(15) -0.0009(15)
P2 0.0279(14) 0.060(2) 0.052(2) 0.0061(18) 0.0059(15) -0.0062(15)
P3 0.0482(19) 0.047(2) 0.052(2) -0.0077(18) -0.0108(18) 0.0169(15)
S1 0.056(2) 0.105(4) 0.088(3) -0.005(3) -0.014(2) -0.005(3)
O1 0.039(4) 0.051(5) 0.033(4) 0.001(4) -0.010(3) -0.009(4)
O2 0.069(6) 0.126(10) 0.075(7) -0.020(6) -0.014(5) 0.046(7)
O3 0.119(11) 0.068(9) 0.38(3) 0.016(12) -0.045(14) -0.054(8)
F1 0.129(9) 0.215(15) 0.104(8) 0.056(9) -0.010(7) 0.009(10)
F2 0.281(18) 0.174(12) 0.113(9) -0.066(9) -0.074(10) 0.152(13)
F3 0.212(11) 0.127(9) 0.134(9) -0.048(7) -0.126(9) 0.079(9)
C1 0.021(6) 0.034(7) 0.063(8) -0.001(6) 0.015(6) -0.009(5)
C2 0.035(6) 0.043(8) 0.038(7) 0.008(6) 0.000(6) 0.003(6)
C3 0.031(7) 0.030(7) 0.060(9) 0.009(7) 0.008(6) 0.003(6)
C4 0.035(7) 0.032(7) 0.088(11) -0.003(8) -0.009(8) 0.002(6)
C5 0.052(8) 0.035(8) 0.064(9) -0.010(7) 0.008(8) 0.004(7)
C6 0.039(7) 0.038(7) 0.039(7) 0.001(6) 0.011(6) 0.001(6)
C7 0.027(6) 0.051(8) 0.043(7) 0.003(6) 0.006(5) -0.001(6)
C8 0.032(7) 0.055(8) 0.040(7) 0.006(6) 0.016(6) 0.010(6)
C9 0.072(10) 0.051(9) 0.039(8) 0.017(6) -0.013(7) 0.005(7)
C10 0.047(7) 0.067(9) 0.025(7) 0.015(6) 0.015(6) 0.012(7)
C11 0.043(6) 0.048(8) 0.052(8) 0.011(7) 0.014(6) -0.002(7)
C12 0.031(6) 0.054(8) 0.043(7) 0.006(6) 0.015(5) 0.004(6)
C13 0.008(5) 0.046(7) 0.045(7) -0.007(6) -0.003(5) 0.004(5)
C14 0.044(8) 0.037(8) 0.072(9) 0.003(7) -0.002(7) -0.001(6)
C15 0.036(7) 0.057(9) 0.066(10) -0.007(8) -0.004(7) -0.018(7)
C16 0.092(12) 0.067(11) 0.095(13) 0.032(10) -0.024(11) -0.037(10)
C17 0.115(13) 0.034(8) 0.087(12) 0.012(8) -0.029(10) -0.017(9)
C18 0.045(7) 0.022(7) 0.067(9) -0.001(6) -0.008(7) -0.001(6)
C19 0.065(9) 0.081(11) 0.098(12) -0.027(9) 0.051(9) -0.010(9)
C20 0.061(8) 0.074(11) 0.109(12) -0.017(9) 0.056(9) -0.031(8)
C21 0.080(11) 0.087(13) 0.126(15) -0.022(11) 0.042(11) 0.023(10)
C22 0.089(11) 0.069(10) 0.045(9) -0.005(7) -0.008(8) -0.011(9)
C23 0.097(13) 0.148(17) 0.065(11) -0.039(11) 0.011(10) 0.050(13)
C24 0.122(14) 0.111(14) 0.078(11) -0.049(10) 0.008(11) -0.069(12)
C25 0.073(10) 0.076(12) 0.127(15) 0.060(11) -0.027(11) -0.041(9)
C26 0.209(16) 0.212(16) 0.210(16) 0.001(10) 0.001(10) -0.005(10)
C27 0.23(3) 0.085(15) 0.104(16) 0.005(12) 0.061(19) -0.010(18)
C28 0.031(6) 0.095(12) 0.074(9) 0.033(9) -0.004(6) 0.009(8)
C29 0.050(8) 0.25(3) 0.130(16) 0.003(19) 0.003(10) 0.043(17)
C30 0.117(10) 0.141(11) 0.132(10) 0.001(9) 0.007(8) 0.015(9)
C31 0.092(8) 0.083(8) 0.102(9) -0.015(7) -0.009(8) 0.040(7)
C32 0.046(10) 0.28(3) 0.077(13) -0.059(15) 0.008(9) -0.013(14)
C33 0.128(18) 0.111(17) 0.26(3) -0.104(19) -0.043(19) 0.047(15)
C34 0.115(14) 0.065(11) 0.081(11) 0.007(9) -0.050(11) 0.009(10)
C35 0.144(19) 0.16(2) 0.106(16) 0.036(14) -0.004(16) 0.054(17)
C36 0.099(12) 0.073(12) 0.086(12) 0.016(9) 0.014(10) 0.015(10)
C37 0.118(10) 0.123(10) 0.092(9) -0.020(8) -0.020(8) 0.029(9)
S2 0.0421(17) 0.054(2) 0.0533(19) -0.0075(18) 0.0074(14) -0.0074(17)
O4 0.107(8) 0.064(7) 0.063(6) -0.005(5) -0.028(6) -0.017(6)
O5 0.281(18) 0.037(6) 0.120(10) 0.014(6) -0.125(12) 0.008(9)
O6 0.057(6) 0.155(12) 0.163(11) -0.040(10) 0.040(7) 0.002(8)
F4 0.258(16) 0.147(11) 0.102(9) 0.049(8) -0.024(10) 0.036(12)
F5 0.217(13) 0.216(15) 0.055(6) -0.010(8) 0.007(8) 0.092(13)
F6 0.111(10) 0.47(3) 0.158(13) 0.058(16) 0.028(9) -0.015(15)
C38 0.060(10) 0.131(18) 0.116(17) 0.043(14) -0.009(10) 0.028(11)

loop_
_atom_type_symbol
_atom_type_description
_atom_type_scat_dispersion_real
_atom_type_scat_dispersion_imag
_atom_type_scat_source
C C 0.0033 0.0016 'International Tables Vol C Tables 4.2.6.8 and 6.1.1.4'
H H 0.0000 0.0000 'International Tables Vol C Tables 4.2.6.8 and 6.1.1.4'
O O 0.0106 0.0060 'International Tables Vol C Tables 4.2.6.8 and 6.1.1.4'
F F 0.0171 0.0103 'International Tables Vol C Tables 4.2.6.8 and 6.1.1.4'
Si Si 0.0817 0.0704 'International Tables Vol C Tables 4.2.6.8 and 6.1.1.4'
P P 0.1023 0.0942 'International Tables Vol C Tables 4.2.6.8 and 6.1.1.4'
S S 0.1246 0.1234 'International Tables Vol C Tables 4.2.6.8 and 6.1.1.4'
Co Co 0.3494 0.9721 'International Tables Vol C Tables 4.2.6.8 and 6.1.1.4'

loop_
_geom_angle_atom_site_label_1
_geom_angle_atom_site_label_2
_geom_angle_atom_site_label_3
_geom_angle
_geom_angle_site_symmetry_1
_geom_angle_site_symmetry_3
_geom_angle_publ_flag
O1 Co Si 175.4(2) . . ?
O1 Co P2 104.0(2) . . ?
Si Co P2 79.23(11) . . ?
O1 Co P3 101.5(2) . . ?
Si Co P3 80.00(11) . . ?
P2 Co P3 113.34(13) . . ?
O1 Co P1 97.1(2) . . ?
Si Co P1 78.41(11) . . ?
P2 Co P1 119.30(13) . . ?
P3 Co P1 117.05(12) . . ?
C13 Si C1 109.8(4) . . ?
C13 Si C7 109.6(5) . . ?
C1 Si C7 109.4(5) . . ?
C13 Si Co 108.1(4) . . ?
C1 Si Co 110.0(4) . . ?
C7 Si Co 110.0(3) . . ?
C6 P1 C19 104.1(7) . . ?
C6 P1 C22 104.8(6) . . ?
C19 P1 C22 103.9(7) . . ?
C6 P1 Co 111.3(4) . . ?
C19 P1 Co 118.9(5) . . ?
C22 P1 Co 112.5(5) . . ?
C25 P2 C12 104.2(7) . . ?
C25 P2 C28 103.8(6) . . ?
C12 P2 C28 111.4(6) . . ?
C25 P2 Co 118.1(6) . . ?
C12 P2 Co 111.9(3) . . ?
C28 P2 Co 107.3(4) . . ?
C31 P3 C18 100.1(7) . . ?
C31 P3 C34 100.8(7) . . ?
C18 P3 C34 110.4(7) . . ?
C31 P3 Co 125.8(6) . . ?
C18 P3 Co 109.7(4) . . ?
C34 P3 Co 109.2(5) . . ?
O1 S1 O3 115.4(8) . . ?
O1 S1 O2 113.2(6) . . ?
O3 S1 O2 117.9(8) . . ?
O1 S1 C37 104.4(8) . . ?
O3 S1 C37 101.9(12) . . ?
O2 S1 C37 100.8(8) . . ?
S1 O1 Co 149.4(5) . . ?
C6 C1 C2 121.2(10) . . ?
C6 C1 Si 115.8(9) . . ?
C2 C1 Si 122.9(9) . . ?
C3 C2 C1 118.9(11) . . ?
C3 C2 H2 120.6 . . ?
C1 C2 H2 120.6 . . ?
C4 C3 C2 119.3(12) . . ?
C4 C3 H3 120.4 . . ?
C2 C3 H3 120.4 . . ?
C5 C4 C3 123.6(12) . . ?
C5 C4 H4 118.2 . . ?
C3 C4 H4 118.2 . . ?
C4 C5 C6 120.3(12) . . ?
C4 C5 H5 119.8 . . ?
C6 C5 H5 119.8 . . ?
C1 C6 C5 116.7(11) . . ?
C1 C6 P1 116.7(9) . . ?
C5 C6 P1 126.6(10) . . ?
C8 C7 C12 118.0(10) . . ?
C8 C7 Si 123.3(8) . . ?
C12 C7 Si 118.6(8) . . ?
C7 C8 C9 121.3(11) . . ?
C7 C8 H8 119.3 . . ?
C9 C8 H8 119.3 . . ?
C8 C9 C10 119.8(11) . . ?
C8 C9 H9 120.1 . . ?
C10 C9 H9 120.1 . . ?
C11 C10 C9 119.4(11) . . ?
C11 C10 H10 120.3 . . ?
C9 C10 H10 120.3 . . ?
C10 C11 C12 121.6(11) . . ?
C10 C11 H11 119.2 . . ?
C12 C11 H11 119.2 . . ?
C11 C12 C7 119.8(11) . . ?
C11 C12 P2 126.6(9) . . ?
C7 C12 P2 113.0(8) . . ?
C14 C13 C18 118.4(11) . . ?
C14 C13 Si 122.5(9) . . ?
C18 C13 Si 119.0(8) . . ?
C13 C14 C15 119.2(12) . . ?
C13 C14 H14 120.4 . . ?
C15 C14 H14 120.4 . . ?
C16 C15 C14 121.2(13) . . ?
C16 C15 H15 119.4 . . ?
C14 C15 H15 119.4 . . ?
C15 C16 C17 120.6(14) . . ?
C15 C16 H16 119.7 . . ?
C17 C16 H16 119.7 . . ?
C16 C17 C18 119.8(14) . . ?
C16 C17 H17 120.1 . . ?
C18 C17 H17 120.1 . . ?
C17 C18 C13 120.4(11) . . ?
C17 C18 P3 125.7(10) . . ?
C13 C18 P3 113.9(8) . . ?
C21 C19 C20 107.5(12) . . ?
C21 C19 P1 113.9(11) . . ?
C20 C19 P1 111.4(10) . . ?
C21 C19 H19 108.0 . . ?
C20 C19 H19 108.0 . . ?
P1 C19 H19 108.0 . . ?
C19 C20 H20A 109.5 . . ?
C19 C20 H20B 109.5 . . ?
H20A C20 H20B 109.5 . . ?
C19 C20 H20C 109.5 . . ?
H20A C20 H20C 109.5 . . ?
H20B C20 H20C 109.5 . . ?
C19 C21 H21A 109.5 . . ?
C19 C21 H21B 109.5 . . ?
H21A C21 H21B 109.5 . . ?
C19 C21 H21C 109.5 . . ?
H21A C21 H21C 109.5 . . ?
H21B C21 H21C 109.5 . . ?
C24 C22 C23 112.7(13) . . ?
C24 C22 P1 116.3(10) . . ?
C23 C22 P1 115.2(11) . . ?
C24 C22 H22 103.5 . . ?
C23 C22 H22 103.5 . . ?
P1 C22 H22 103.5 . . ?
C22 C23 H23A 109.5 . . ?
C22 C23 H23B 109.5 . . ?
H23A C23 H23B 109.5 . . ?
C22 C23 H23C 109.5 . . ?
H23A C23 H23C 109.5 . . ?
H23B C23 H23C 109.5 . . ?
C22 C24 H24A 109.5 . . ?
C22 C24 H24B 109.5 . . ?
H24A C24 H24B 109.5 . . ?
C22 C24 H24C 109.5 . . ?
H24A C24 H24C 109.5 . . ?
H24B C24 H24C 109.5 . . ?
C27 C25 C26 86.8(17) . . ?
C27 C25 P2 114.3(12) . . ?
C26 C25 P2 122(2) . . ?
C27 C25 H25 110.5 . . ?
C26 C25 H25 110.5 . . ?
P2 C25 H25 110.5 . . ?
C25 C26 H26A 109.5 . . ?
C25 C26 H26B 109.5 . . ?
H26A C26 H26B 109.5 . . ?
C25 C26 H26C 109.5 . . ?
H26A C26 H26C 109.5 . . ?
H26B C26 H26C 109.5 . . ?
C25 C27 H27A 109.5 . . ?
C25 C27 H27B 109.5 . . ?
H27A C27 H27B 109.5 . . ?
C25 C27 H27C 109.5 . . ?
H27A C27 H27C 109.5 . . ?
H27B C27 H27C 109.5 . . ?
C30 C28 C29 95.8(16) . . ?
C30 C28 P2 112.1(12) . . ?
C29 C28 P2 117.8(10) . . ?
C30 C28 H28 110.1 . . ?
C29 C28 H28 110.1 . . ?
P2 C28 H28 110.1 . . ?
C28 C29 H29A 109.5 . . ?
C28 C29 H29B 109.5 . . ?
H29A C29 H29B 109.5 . . ?
C28 C29 H29C 109.5 . . ?
H29A C29 H29C 109.5 . . ?
H29B C29 H29C 109.5 . . ?
C28 C30 H30A 109.5 . . ?
C28 C30 H30B 109.5 . . ?
H30A C30 H30B 109.5 . . ?
C28 C30 H30C 109.5 . . ?
H30A C30 H30C 109.5 . . ?
H30B C30 H30C 109.5 . . ?
C32 C31 C33 99.0(18) . . ?
C32 C31 P3 117.6(13) . . ?
C33 C31 P3 116.0(12) . . ?
C32 C31 H31 107.9 . . ?
C33 C31 H31 107.8 . . ?
P3 C31 H31 107.8 . . ?
C31 C32 H32A 109.5 . . ?
C31 C32 H32B 109.5 . . ?
H32A C32 H32B 109.5 . . ?
C31 C32 H32C 109.5 . . ?
H32A C32 H32C 109.5 . . ?
H32B C32 H32C 109.5 . . ?
C31 C33 H33A 109.5 . . ?
C31 C33 H33B 109.5 . . ?
H33A C33 H33B 109.5 . . ?
C31 C33 H33C 109.5 . . ?
H33A C33 H33C 109.5 . . ?
H33B C33 H33C 109.5 . . ?
C35 C34 C36 113.3(15) . . ?
C35 C34 P3 119.8(15) . . ?
C36 C34 P3 112.6(11) . . ?
C35 C34 H34 102.8 . . ?
C36 C34 H34 102.8 . . ?
P3 C34 H34 102.8 . . ?
C34 C35 H35A 109.5 . . ?
C34 C35 H35B 109.5 . . ?
H35A C35 H35B 109.5 . . ?
C34 C35 H35C 109.5 . . ?
H35A C35 H35C 109.5 . . ?
H35B C35 H35C 109.5 . . ?
C34 C36 H36A 109.5 . . ?
C34 C36 H36B 109.5 . . ?
H36A C36 H36B 109.5 . . ?
C34 C36 H36C 109.5 . . ?
H36A C36 H36C 109.5 . . ?
H36B C36 H36C 109.5 . . ?
F2 C37 F1 111.6(19) . . ?
F2 C37 F3 101.1(16) . . ?
F1 C37 F3 114.2(18) . . ?
F2 C37 S1 110.3(16) . . ?
F1 C37 S1 112.8(14) . . ?
F3 C37 S1 106.1(15) . . ?
O5 S2 O4 117.7(7) . . ?
O5 S2 O6 110.9(9) . . ?
O4 S2 O6 117.4(8) . . ?
O5 S2 C38 105.1(10) . . ?
O4 S2 C38 103.1(9) . . ?
O6 S2 C38 99.8(8) . . ?
F5 C38 F6 108(2) . . ?
F5 C38 F4 110.0(16) . . ?
F6 C38 F4 113(2) . . ?
F5 C38 S2 112.6(15) . . ?
F6 C38 S2 108.4(14) . . ?
F4 C38 S2 105.4(14) . . ?

loop_
_geom_bond_atom_site_label_1
_geom_bond_atom_site_label_2
_geom_bond_distance
_geom_bond_site_symmetry_2
_geom_bond_publ_flag
Co O1 2.014(6) . ?
Co Si 2.357(3) . ?
Co P2 2.402(3) . ?
Co P3 2.413(4) . ?
Co P1 2.418(3) . ?
Si C13 1.882(11) . ?
Si C1 1.888(11) . ?
Si C7 1.898(11) . ?
P1 C6 1.770(12) . ?
P1 C19 1.833(14) . ?
P1 C22 1.842(13) . ?
P2 C25 1.832(16) . ?
P2 C12 1.846(12) . ?
P2 C28 1.876(11) . ?
P3 C31 1.810(15) . ?
P3 C18 1.824(12) . ?
P3 C34 1.852(16) . ?
S1 O1 1.427(7) . ?
S1 O3 1.461(13) . ?
S1 O2 1.462(10) . ?
S1 C37 1.77(2) . ?
F1 C37 1.35(2) . ?
F2 C37 1.34(2) . ?
F3 C37 1.39(2) . ?
C1 C6 1.399(16) . ?
C1 C2 1.420(16) . ?
C2 C3 1.389(15) . ?
C2 H2 0.9500 . ?
C3 C4 1.349(17) . ?
C3 H3 0.9500 . ?
C4 C5 1.348(17) . ?
C4 H4 0.9500 . ?
C5 C6 1.425(16) . ?
C5 H5 0.9500 . ?
C7 C8 1.358(15) . ?
C7 C12 1.394(15) . ?
C8 C9 1.358(15) . ?
C8 H8 0.9500 . ?
C9 C10 1.377(17) . ?
C9 H9 0.9500 . ?
C10 C11 1.332(16) . ?
C10 H10 0.9500 . ?
C11 C12 1.356(14) . ?
C11 H11 0.9500 . ?
C13 C14 1.350(15) . ?
C13 C18 1.408(15) . ?
C14 C15 1.420(17) . ?
C14 H14 0.9500 . ?
C15 C16 1.307(18) . ?
C15 H15 0.9500 . ?
C16 C17 1.36(2) . ?
C16 H16 0.9500 . ?
C17 C18 1.368(17) . ?
C17 H17 0.9500 . ?
C19 C21 1.559(18) . ?
C19 C20 1.575(19) . ?
C19 H19 1.0000 . ?
C20 H20A 0.9800 . ?
C20 H20B 0.9800 . ?
C20 H20C 0.9800 . ?
C21 H21A 0.9800 . ?
C21 H21B 0.9800 . ?
C21 H21C 0.9800 . ?
C22 C24 1.452(19) . ?
C22 C23 1.510(19) . ?
C22 H22 1.0000 . ?
C23 H23A 0.9800 . ?
C23 H23B 0.9800 . ?
C23 H23C 0.9800 . ?
C24 H24A 0.9800 . ?
C24 H24B 0.9800 . ?
C24 H24C 0.9800 . ?
C25 C27 1.44(3) . ?
C25 C26 1.45(3) . ?
C25 H25 1.0000 . ?
C26 H26A 0.9799 . ?
C26 H26B 0.9801 . ?
C26 H26C 0.9800 . ?
C27 H27A 0.9800 . ?
C27 H27B 0.9800 . ?
C27 H27C 0.9800 . ?
C28 C30 1.471(10) . ?
C28 C29 1.484(18) . ?
C28 H28 1.0000 . ?
C29 H29A 0.9800 . ?
C29 H29B 0.9800 . ?
C29 H29C 0.9800 . ?
C30 H30A 0.9800 . ?
C30 H30B 0.9800 . ?
C30 H30C 0.9800 . ?
C31 C32 1.43(2) . ?
C31 C33 1.475(10) . ?
C31 H31 1.0000 . ?
C32 H32A 0.9800 . ?
C32 H32B 0.9800 . ?
C32 H32C 0.9800 . ?
C33 H33A 0.9800 . ?
C33 H33B 0.9800 . ?
C33 H33C 0.9800 . ?
C34 C35 1.38(2) . ?
C34 C36 1.47(2) . ?
C34 H34 1.0000 . ?
C35 H35A 0.9800 . ?
C35 H35B 0.9800 . ?
C35 H35C 0.9800 . ?
C36 H36A 0.9800 . ?
C36 H36B 0.9800 . ?
C36 H36C 0.9800 . ?
S2 O5 1.379(10) . ?
S2 O4 1.407(9) . ?
S2 O6 1.415(10) . ?
S2 C38 1.819(19) . ?
F4 C38 1.37(2) . ?
F5 C38 1.30(2) . ?
F6 C38 1.30(2) . ?
